data_7705761
loop_
_publ_author_name
'de Bettencourt-Dias, Ana'
'Rossini, Jeffrey S. K.'
'Sobrinho, Josiane A.'

_publ_section_title
;
 Effect of the aromatic substituent on the <i>para</i>-position of
 pyridine-bis(oxazoline) sensitizers on the emission efficiency of their
 Eu<sup>III</sup> and Tb<sup>III</sup> complexes.
;
_journal_issue 48
_journal_name_full 'Dalton transactions (Cambridge, England : 2003)'
_journal_page_first 17699
_journal_page_last 17708
_journal_paper_doi 10.1039/d0dt03135f
_journal_volume 49
_journal_year 2020
_chemical_formula_sum 'C15 H13 N3 O2 S'
_chemical_formula_weight 299.34
_space_group_IT_number 14
_space_group_name_Hall '-P 2yn'
_space_group_name_H-M_alt 'P 1 21/n 1'
_symmetry_cell_setting monoclinic
_symmetry_space_group_name_H-M 'P 1 21/n 1'
_atom_sites_solution_hydrogens geom
_atom_sites_solution_primary direct
_atom_sites_solution_secondary difmap
_audit_creation_method SHELXL-97
_audit_update_record
;
2012-07-06 deposited with the CCDC.	2020-11-24 downloaded from the CCDC.
;
_cell_angle_alpha 90.00
_cell_angle_beta 93.503(1)
_cell_angle_gamma 90.00
_cell_formula_units_Z 4
_cell_length_a 5.9472(2)
_cell_length_b 16.0747(6)
_cell_length_c 14.3716(5)
_cell_measurement_reflns_used 7483
_cell_measurement_temperature 100(2)
_cell_measurement_theta_max 31.18
_cell_measurement_theta_min 2.53
_cell_volume 1371.35(8)
_computing_cell_refinement 'Bruker SMART (Bruker, 2001)'
_computing_data_collection 'Bruker SMART (Bruker, 2001)'
_computing_data_reduction 'Bruker SAINT (Bruker, 2001)'
_computing_molecular_graphics 'DIAMOND (Brandenburg, 1999)'
_computing_publication_material 'Bruker SHELXTL (Bruker, 2001)'
_computing_structure_refinement 'SHELXL-97 (Sheldrick, 2001)'
_computing_structure_solution 'SHELXS-97 (Sheldrick, 2001)'
_diffrn_ambient_temperature 100(2)
_diffrn_measured_fraction_theta_full 1.000
_diffrn_measured_fraction_theta_max 1.000
_diffrn_measurement_device_type 'Bruker APEX CCD'
_diffrn_measurement_method 'phi and omega scans'
_diffrn_radiation_monochromator graphite
_diffrn_radiation_source 'fine-focus sealed tube'
_diffrn_radiation_type MoK\a
_diffrn_radiation_wavelength 0.71073
_diffrn_reflns_av_R_equivalents 0.0347
_diffrn_reflns_av_sigmaI/netI 0.0224
_diffrn_reflns_limit_h_max 8
_diffrn_reflns_limit_h_min -8
_diffrn_reflns_limit_k_max 22
_diffrn_reflns_limit_k_min -22
_diffrn_reflns_limit_l_max 20
_diffrn_reflns_limit_l_min -20
_diffrn_reflns_number 30136
_diffrn_reflns_theta_full 30.00
_diffrn_reflns_theta_max 30.00
_diffrn_reflns_theta_min 1.90
_exptl_absorpt_coefficient_mu 0.244
_exptl_absorpt_correction_T_max 0.9836
_exptl_absorpt_correction_T_min 0.9275
_exptl_absorpt_correction_type multi-scan
_exptl_absorpt_process_details 'SADABS SHELXL-97 (Sheldrick, 2001)'
_exptl_crystal_colour pink
_exptl_crystal_density_diffrn 1.450
_exptl_crystal_density_method 'not measured'
_exptl_crystal_description block
_exptl_crystal_F_000 624
_exptl_crystal_size_max 0.31
_exptl_crystal_size_mid 0.13
_exptl_crystal_size_min 0.07
_refine_diff_density_max 0.887
_refine_diff_density_min -0.495
_refine_diff_density_rms 0.072
_refine_ls_extinction_method none
_refine_ls_goodness_of_fit_ref 1.034
_refine_ls_hydrogen_treatment constr
_refine_ls_matrix_type full
_refine_ls_number_parameters 185
_refine_ls_number_reflns 4006
_refine_ls_number_restraints 0
_refine_ls_restrained_S_all 1.034
_refine_ls_R_factor_all 0.0679
_refine_ls_R_factor_gt 0.0531
_refine_ls_shift/su_max 0.000
_refine_ls_shift/su_mean 0.000
_refine_ls_structure_factor_coef Fsqd
_refine_ls_weighting_details 'calc w=1/[\s^2^(Fo^2^)+(0.0749P)^2^+1.0664P] where P=(Fo^2^+2Fc^2^)/3'
_refine_ls_weighting_scheme calc
_refine_ls_wR_factor_gt 0.1374
_refine_ls_wR_factor_ref 0.1490
_reflns_number_gt 3216
_reflns_number_total 4006
_reflns_threshold_expression >2sigma(I)
_cod_data_source_file d0dt03135f2.cif
_cod_data_source_block abd207
_cod_depositor_comments
;
The following automatic conversions were performed:

data item '_symmetry_cell_setting' value 'Monoclinic' was changed to
'monoclinic' in accordance with the
/home/data/users/saulius/crontab/automatic-downloads/rss-feeds/RSC/lib/dictionaries/cif_core.dic
dictionary named 'cif_core.dic' version 2.4.2 last updated on
2011-04-26.

Automatic conversion script
Id: cif_fix_values 7556 2019-12-06 15:28:31Z antanas 

 Adding full bibliography for 7705758--7705761.cif.
;
_cod_original_sg_symbol_H-M P21/n
_cod_database_code 7705761

loop_
_symmetry_equiv_pos_as_xyz
'x, y, z'
'-x+1/2, y+1/2, -z+1/2'
'-x, -y, -z'
'x-1/2, -y-1/2, z-1/2'

loop_
_atom_site_label
_atom_site_type_symbol
_atom_site_fract_x
_atom_site_fract_y
_atom_site_fract_z
_atom_site_U_iso_or_equiv
_atom_site_adp_type
_atom_site_occupancy
_atom_site_symmetry_multiplicity
_atom_site_calc_flag
_atom_site_refinement_flags
_atom_site_disorder_assembly
_atom_site_disorder_group
C1A C -0.0498(3) 0.89558(10) 0.04772(11) 0.0214(2) Uani 0.5400(15) 1 d P A 1
C2A C -0.2613(8) 0.9050(3) -0.0003(4) 0.0214(2) Uani 0.5400(15) 1 d P A 1
H2A H -0.3731 0.9413 0.0211 0.026 Uiso 0.5400(15) 1 calc PR A 1
C3A C -0.2966(7) 0.8587(3) -0.0795(3) 0.0214(2) Uani 0.5400(15) 1 d P A 1
H3A H -0.4324 0.8569 -0.1179 0.026 Uiso 0.5400(15) 1 calc PR A 1
C4A C -0.1015(6) 0.8147(3) -0.0948(3) 0.0214(2) Uani 0.5400(15) 1 d P A 1
H4A H -0.0867 0.7795 -0.1471 0.026 Uiso 0.5400(15) 1 calc PR A 1
S1A S 0.11170(17) 0.83015(8) -0.00960(10) 0.0227(2) Uani 0.5400(15) 1 d P A 1
C1B C -0.0498(3) 0.89558(10) 0.04772(11) 0.0214(2) Uani 0.4600(15) 1 d P A 2
C2B C 0.0722(11) 0.8411(4) -0.0089(5) 0.0214(2) Uani 0.4600(15) 1 d P A 2
H2B H 0.2247 0.8257 0.0050 0.026 Uiso 0.4600(15) 1 calc PR A 2
C3B C -0.0583(7) 0.8124(4) -0.0883(4) 0.0214(2) Uani 0.4600(15) 1 d P A 2
H3B H -0.0084 0.7740 -0.1329 0.026 Uiso 0.4600(15) 1 calc PR A 2
C4B C -0.2658(7) 0.8481(3) -0.0910(3) 0.0214(2) Uani 0.5400(15) 1 d P A 2
H4B H -0.3770 0.8382 -0.1401 0.026 Uiso 0.5400(15) 1 calc PR A 2
S1B S -0.31109(17) 0.91274(9) 0.00157(10) 0.0227(2) Uani 0.4600(15) 1 d P A 2
C1 C -0.0101(3) 1.03775(10) 0.25694(11) 0.0203(3) Uani 1 1 d . . .
C2 C -0.0915(3) 1.00051(10) 0.17425(11) 0.0200(3) Uani 1 1 d . A .
H2P H -0.2296 1.0185 0.1441 0.024 Uiso 1 1 calc R . .
C3 C 0.0313(3) 0.93664(10) 0.13597(11) 0.0188(3) Uani 1 1 d . . .
C4 C 0.2324(3) 0.91271(10) 0.18484(11) 0.0209(3) Uani 1 1 d . A .
H4P H 0.3224 0.8694 0.1618 0.025 Uiso 1 1 calc R . .
C5 C 0.2978(3) 0.95344(10) 0.26761(11) 0.0204(3) Uani 1 1 d . . .
C6 C -0.1436(3) 1.10432(11) 0.29793(11) 0.0238(3) Uani 1 1 d . . .
C7 C -0.2469(4) 1.18761(17) 0.41232(17) 0.0524(7) Uani 1 1 d . . .
H7A H -0.1821 1.2425 0.4301 0.063 Uiso 1 1 calc R . .
H7B H -0.3249 1.1648 0.4656 0.063 Uiso 1 1 calc R . .
C8 C -0.4086(3) 1.19483(13) 0.32563(14) 0.0342(4) Uani 1 1 d . . .
H8B H -0.5642 1.1805 0.3405 0.041 Uiso 1 1 calc R . .
H8A H -0.4077 1.2520 0.3001 0.041 Uiso 1 1 calc R . .
C9 C 0.5032(3) 0.92540(11) 0.32285(11) 0.0232(3) Uani 1 1 d . A .
C10 C 0.7590(4) 0.92952(15) 0.44340(14) 0.0387(5) Uani 1 1 d . A .
H10B H 0.7241 0.9078 0.5054 0.046 Uiso 1 1 calc R . .
H10A H 0.8897 0.9676 0.4510 0.046 Uiso 1 1 calc R . .
C11 C 0.8055(3) 0.85874(13) 0.37666(15) 0.0332(4) Uani 1 1 d . A .
H11A H 0.9523 0.8668 0.3490 0.040 Uiso 1 1 calc R . .
H11B H 0.8073 0.8046 0.4095 0.040 Uiso 1 1 calc R . .
N1 N 0.1821(2) 1.01538(9) 0.30417(9) 0.0216(3) Uani 1 1 d . A .
N2 N -0.3224(3) 1.13478(10) 0.25873(10) 0.0276(3) Uani 1 1 d . . .
N3 N 0.6184(3) 0.86193(10) 0.30367(12) 0.0291(3) Uani 1 1 d . . .
O1 O -0.0726(3) 1.13086(10) 0.38422(10) 0.0381(4) Uani 1 1 d . . .
O2 O 0.5642(2) 0.97173(10) 0.39841(9) 0.0363(3) Uani 1 1 d . . .

loop_
_atom_site_aniso_label
_atom_site_aniso_U_11
_atom_site_aniso_U_22
_atom_site_aniso_U_33
_atom_site_aniso_U_23
_atom_site_aniso_U_13
_atom_site_aniso_U_12
C1A 0.0213(6) 0.0222(5) 0.0206(5) 0.0011(4) -0.0003(4) 0.0008(4)
C2A 0.0213(6) 0.0222(5) 0.0206(5) 0.0011(4) -0.0003(4) 0.0008(4)
C3A 0.0213(6) 0.0222(5) 0.0206(5) 0.0011(4) -0.0003(4) 0.0008(4)
C4A 0.0213(6) 0.0222(5) 0.0206(5) 0.0011(4) -0.0003(4) 0.0008(4)
S1A 0.0211(4) 0.0248(4) 0.0218(3) -0.0034(3) -0.0013(3) 0.0022(3)
C1B 0.0213(6) 0.0222(5) 0.0206(5) 0.0011(4) -0.0003(4) 0.0008(4)
C2B 0.0213(6) 0.0222(5) 0.0206(5) 0.0011(4) -0.0003(4) 0.0008(4)
C3B 0.0213(6) 0.0222(5) 0.0206(5) 0.0011(4) -0.0003(4) 0.0008(4)
C4B 0.0213(6) 0.0222(5) 0.0206(5) 0.0011(4) -0.0003(4) 0.0008(4)
S1B 0.0211(4) 0.0248(4) 0.0218(3) -0.0034(3) -0.0013(3) 0.0022(3)
C1 0.0230(7) 0.0187(7) 0.0188(7) 0.0011(6) -0.0008(6) -0.0021(6)
C2 0.0221(7) 0.0190(7) 0.0184(7) 0.0016(5) -0.0019(5) -0.0009(5)
C3 0.0213(7) 0.0181(7) 0.0168(7) 0.0019(5) -0.0002(5) -0.0026(5)
C4 0.0212(7) 0.0216(7) 0.0196(7) 0.0012(6) 0.0001(5) -0.0005(6)
C5 0.0202(7) 0.0222(7) 0.0185(7) 0.0039(6) -0.0014(5) -0.0036(6)
C6 0.0284(8) 0.0230(8) 0.0193(7) -0.0024(6) -0.0027(6) -0.0006(6)
C7 0.0509(13) 0.0592(15) 0.0444(13) -0.0300(12) -0.0174(10) 0.0269(12)
C8 0.0358(10) 0.0370(10) 0.0292(9) -0.0060(8) -0.0036(8) 0.0118(8)
C9 0.0215(7) 0.0272(8) 0.0205(7) 0.0060(6) -0.0024(6) -0.0043(6)
C10 0.0315(9) 0.0526(13) 0.0302(10) 0.0076(9) -0.0138(8) 0.0012(9)
C11 0.0225(8) 0.0349(10) 0.0410(11) 0.0153(8) -0.0082(7) -0.0041(7)
N1 0.0232(6) 0.0222(7) 0.0188(6) 0.0013(5) -0.0028(5) -0.0029(5)
N2 0.0284(7) 0.0335(8) 0.0204(7) -0.0030(6) -0.0019(5) 0.0052(6)
N3 0.0229(7) 0.0298(8) 0.0338(8) 0.0058(6) -0.0051(6) 0.0003(6)
O1 0.0401(8) 0.0409(8) 0.0313(7) -0.0186(6) -0.0149(6) 0.0152(6)
O2 0.0368(7) 0.0431(8) 0.0267(7) -0.0044(6) -0.0156(6) 0.0051(6)

loop_
_atom_type_symbol
_atom_type_description
_atom_type_scat_dispersion_real
_atom_type_scat_dispersion_imag
_atom_type_scat_source
C C 0.0033 0.0016 'International Tables Vol C Tables 4.2.6.8 and 6.1.1.4'
H H 0.0000 0.0000 'International Tables Vol C Tables 4.2.6.8 and 6.1.1.4'
N N 0.0061 0.0033 'International Tables Vol C Tables 4.2.6.8 and 6.1.1.4'
O O 0.0106 0.0060 'International Tables Vol C Tables 4.2.6.8 and 6.1.1.4'
S S 0.1246 0.1234 'International Tables Vol C Tables 4.2.6.8 and 6.1.1.4'

loop_
_geom_angle_atom_site_label_1
_geom_angle_atom_site_label_2
_geom_angle_atom_site_label_3
_geom_angle
_geom_angle_site_symmetry_1
_geom_angle_site_symmetry_3
_geom_angle_publ_flag
C2A C1A C3 127.3(2) . . ?
C2A C1A S1A 110.4(2) . . ?
C3 C1A S1A 122.24(13) . . ?
C3A C2A C1A 116.0(4) . . ?
C3A C2A H2A 122.0 . . ?
C1A C2A H2A 122.0 . . ?
C2A C3A C4A 108.8(5) . . ?
C2A C3A H3A 125.6 . . ?
C4A C3A H3A 125.6 . . ?
C3A C4A S1A 113.6(4) . . ?
C3A C4A H4A 123.2 . . ?
S1A C4A H4A 123.2 . . ?
C1A S1A C4A 91.19(19) . . ?
C3B C2B H2B 123.6 . . ?
C4B C3B C2B 109.7(6) . . ?
C4B C3B H3B 125.2 . . ?
C2B C3B H3B 125.2 . . ?
C3B C4B S1B 114.7(4) . . ?
C3B C4B H4B 122.7 . . ?
S1B C4B H4B 122.7 . . ?
N1 C1 C2 123.91(15) . . ?
N1 C1 C6 117.02(14) . . ?
C2 C1 C6 119.05(14) . . ?
C1 C2 C3 119.44(15) . . ?
C1 C2 H2P 120.3 . . ?
C3 C2 H2P 120.3 . . ?
C2 C3 C4 117.11(14) . . ?
C2 C3 C1A 120.97(14) . . ?
C4 C3 C1A 121.91(15) . . ?
C5 C4 C3 118.95(15) . . ?
C5 C4 H4P 120.5 . . ?
C3 C4 H4P 120.5 . . ?
N1 C5 C4 124.24(15) . . ?
N1 C5 C9 116.25(14) . . ?
C4 C5 C9 119.45(15) . . ?
N2 C6 O1 119.34(16) . . ?
N2 C6 C1 123.93(15) . . ?
O1 C6 C1 116.67(15) . . ?
O1 C7 C8 104.13(16) . . ?
O1 C7 H7A 110.9 . . ?
C8 C7 H7A 110.9 . . ?
O1 C7 H7B 110.9 . . ?
C8 C7 H7B 110.9 . . ?
H7A C7 H7B 108.9 . . ?
N2 C8 C7 104.75(15) . . ?
N2 C8 H8B 110.8 . . ?
C7 C8 H8B 110.8 . . ?
N2 C8 H8A 110.8 . . ?
C7 C8 H8A 110.8 . . ?
H8B C8 H8A 108.9 . . ?
N3 C9 O2 119.80(15) . . ?
N3 C9 C5 124.43(16) . . ?
O2 C9 C5 115.77(15) . . ?
O2 C10 C11 103.76(15) . . ?
O2 C10 H10B 111.0 . . ?
C11 C10 H10B 111.0 . . ?
O2 C10 H10A 111.0 . . ?
C11 C10 H10A 111.0 . . ?
H10B C10 H10A 109.0 . . ?
N3 C11 C10 105.21(15) . . ?
N3 C11 H11A 110.7 . . ?
C10 C11 H11A 110.7 . . ?
N3 C11 H11B 110.7 . . ?
C10 C11 H11B 110.7 . . ?
H11A C11 H11B 108.8 . . ?
C5 N1 C1 116.35(14) . . ?
C6 N2 C8 106.13(15) . . ?
C9 N3 C11 105.43(16) . . ?
C6 O1 C7 105.31(14) . . ?
C9 O2 C10 105.51(16) . . ?

loop_
_geom_bond_atom_site_label_1
_geom_bond_atom_site_label_2
_geom_bond_distance
_geom_bond_site_symmetry_2
_geom_bond_publ_flag
C1A C2A 1.405(5) . ?
C1A C3 1.484(2) . ?
C1A S1A 1.6745(19) . ?
C2A C3A 1.366(7) . ?
C2A H2A 0.9500 . ?
C3A C4A 1.387(5) . ?
C3A H3A 0.9500 . ?
C4A S1A 1.726(4) . ?
C4A H4A 0.9500 . ?
C2B C3B 1.418(9) . ?
C2B H2B 0.9500 . ?
C3B C4B 1.359(5) . ?
C3B H3B 0.9500 . ?
C4B S1B 1.723(4) . ?
C4B H4B 0.9500 . ?
C1 N1 1.342(2) . ?
C1 C2 1.391(2) . ?
C1 C6 1.476(2) . ?
C2 C3 1.393(2) . ?
C2 H2P 0.9500 . ?
C3 C4 1.403(2) . ?
C4 C5 1.392(2) . ?
C4 H4P 0.9500 . ?
C5 N1 1.336(2) . ?
C5 C9 1.486(2) . ?
C6 N2 1.271(2) . ?
C6 O1 1.354(2) . ?
C7 O1 1.456(3) . ?
C7 C8 1.531(3) . ?
C7 H7A 0.9900 . ?
C7 H7B 0.9900 . ?
C8 N2 1.476(2) . ?
C8 H8B 0.9900 . ?
C8 H8A 0.9900 . ?
C9 N3 1.269(2) . ?
C9 O2 1.348(2) . ?
C10 O2 1.459(2) . ?
C10 C11 1.524(3) . ?
C10 H10B 0.9900 . ?
C10 H10A 0.9900 . ?
C11 N3 1.483(2) . ?
C11 H11A 0.9900 . ?
C11 H11B 0.9900 . ?
